data_2106063
loop_
_publ_author_name
'Stephenson, N.C.'
'Roth, R.S.'

_publ_section_title
;
 Structural Systematics in the Binary System Ta2 O5 W O3. IV. The
 Structure of Ta38 W 98
;
_journal_name_full 'Acta Crystallographica B (24,1968-38,1982)'
_journal_page_first 1031
_journal_page_last 1036
_journal_volume 27
_journal_year 1971
_chemical_formula_sum 'O95.487 Ta37 W'
_chemical_name_systematic 'W Ta37 O95.487'
_space_group_IT_number 38
_symmetry_space_group_name_Hall 'C -2 2'
_symmetry_space_group_name_H-M 'C 2 m m'
_cell_angle_alpha 90
_cell_angle_beta 90
_cell_angle_gamma 90
_cell_formula_units_Z 1
_cell_length_a 6.188
_cell_length_b 69.57
_cell_length_c 3.88
_cell_volume 1670.337
_citation_journal_id_ASTM ACBCAR
_cod_data_source_file Stephenson_ACBCAR_1971_1889.cif
_cod_data_source_block O95.487Ta37W1
_cod_original_sg_symbol_Hall 'A 2 -2 (z,y,-x)'
_cod_original_formula_sum 'O95.487 Ta37 W1'
_cod_database_code 2106063

loop_
_symmetry_equiv_pos_as_xyz
x,y,z
x,-y,-z
x,y,-z
x,-y,z
x+1/2,y+1/2,z
x+1/2,-y+1/2,-z
x+1/2,y+1/2,-z
x+1/2,-y+1/2,z

loop_
_atom_site_label
_atom_site_type_symbol
_atom_site_fract_x
_atom_site_fract_y
_atom_site_fract_z
_atom_site_occupancy
_atom_site_U_iso_or_equiv
O13 O-2 0.288 0.0185 0 0.75 0.0
O10 O-2 0.793 0.0984 0 1 0.0
O2 O-2 0.407 0.0529 0 1 0.0
W1 W+6 0.0641 0.04939 0 0.0263 0.0
Ta3 Ta+5 0.0583 0.16014 0 0.9737 0.0
Ta4 Ta+5 0.1582 0.21044 0 0.9737 0.0
W4 W+6 0.1582 0.21044 0 0.0263 0.0
Ta1 Ta+5 0.0641 0.04939 0 0.9737 0.0
O23 O-2 0.158 0.2107 0.5 1 0.0
O15 O-2 0.869 0.076 0 0.5 0.0
Ta9 Ta+5 0.5749 0.23929 0 0.9737 0.0
O14 O-2 0.815 0.0626 0 0.5 0.0
O8 O-2 0.504 0.2104 0 1 0.0
O28 O-2 0.572 0.2392 0.5 1 0.0
O5 O-2 0.366 0.1109 0 1 0.0
O18 O-2 0.79 0.2123 0 0.5 0.0
O4 O-2 0.162 0.0796 0 1 0.0
O7 O-2 0.234 0.236 0 1 0.0
O29 O-2 0 0 0.5 1 0.0
O6 O-2 0.712 0.1572 0 1 0.0
W8 W+6 0.5783 0.18365 0 0.0263 0.0
O17 O-2 0.38 0.1533 0 0.5 0.0
O21 O-2 0.049 0.1055 0.5 1 0.0
O9 O-2 0.98 0.1294 0 1 0.0
O12 O-2 0.25 0.0089 0 0.125 0.0
W10 W+6 0 0 0 0.0263 0.0
W5 W+6 0.5354 0.02765 0 0.0263 0.0
W9 W+6 0.5749 0.23939 0 0.0263 0.0
W2 W+6 0.0445 0.10594 0 0.0263 0.0
Ta2 Ta+5 0.0445 0.10594 0 0.9737 0.0
O11 O-2 0.9 0.1894 0 1 0.0
Ta5 Ta+5 0.5354 0.02765 0 0.9737 0.0
O20 O-2 0.057 0.0495 0.5 1 0.0
O27 O-2 0.582 0.1832 0.5 1 0.0
W6 W+6 0.5176 0.08061 0 0.0263 0.0
O16 O-2 0.288 0.1362 0 0.5 0.0
O19 O-2 0.892 0.2307 0 0.5 0.0
O26 O-2 0.62 0.1294 0.5 1 0.0
O25 O-2 0.514 0.0808 0.5 1 0.0
O22 O-2 0.057 0.1602 0.5 1 0.0
Ta6 Ta+5 0.5176 0.08061 0 0.9737 0.0
Ta7 Ta+5 0.6263 0.12963 0 0.9737 0.0
O1 O-2 0.872 0.0277 0 1 0.0
Ta8 Ta+5 0.5783 0.18365 0 0.9737 0.0
O24 O-2 0.53 0.0274 0.5 1 0.0
O3 O-2 0.642 0 0 1 0.0
Ta10 Ta+5 0 0 0 0.9737 0.0
W3 W+6 0.0583 0.16014 0 0.0263 0.0
W7 W+6 0.6263 0.12963 0 0.0263 0.0
